data_7708496
loop_
_publ_author_name
'Jambor, Roman'
'Nov\'ak, Miroslav'
'Turek, Jan'
'Milasheuskaya, Yaraslava'
'Ruzickova, Zdenka'
'Podzimek, Stepan'

_publ_section_title
;
 N-donor Stabilized Tin(II) Cations as Efficient ROP Catalysts for
 Synthesis of Linear and Star-Shaped PLAs via Activated Monomer Mechanism
;
_journal_name_full 'Dalton Transactions'
_journal_paper_doi 10.1039/D1DT02658E
_journal_year 2021
_chemical_formula_sum 'C31 H24 Cl4 N2 Sn'
_chemical_formula_weight 685.01
_space_group_crystal_system monoclinic
_space_group_IT_number 14
_space_group_name_Hall '-P 2ybc'
_space_group_name_H-M_alt 'P 1 21/c 1'
_atom_sites_solution_hydrogens geom
_audit_creation_method SHELXL-2017/1
_audit_update_record
;
2021-04-17 deposited with the CCDC.	2021-10-01 downloaded from the CCDC.
;
_cell_angle_alpha 90
_cell_angle_beta 104.481(7)
_cell_angle_gamma 90
_cell_formula_units_Z 4
_cell_length_a 10.0630(7)
_cell_length_b 21.331(3)
_cell_length_c 13.7750(15)
_cell_measurement_reflns_used 23412
_cell_measurement_temperature 150(2)
_cell_measurement_theta_max 27.5
_cell_measurement_theta_min 1
_cell_volume 2862.9(6)
_computing_cell_refinement 'COLLECT and DENZO'
_computing_data_collection 'COLLECT (Hooft, 1998) and DENZO (Otwinowski & Minor, 1997)'
_computing_data_reduction 'COLLECT and DENZO'
_computing_molecular_graphics 'PLATON (Spek, 2003)'
_computing_publication_material 'SHELXL-97 (Sheldrick, 2008)'
_computing_structure_refinement 'SHELXL-2017/1 (Sheldrick, 2017)'
_computing_structure_solution 'SIR92 (Altomare et al., 1994)'
_diffrn_ambient_temperature 150(1)
_diffrn_detector_area_resol_mean 9.091
_diffrn_measured_fraction_theta_full 0.995
_diffrn_measured_fraction_theta_max 0.980
_diffrn_measurement_device_type 'Bruker Nonius KappaCCD area detector'
_diffrn_measurement_method '\f and \w scans to fill the Ewald sphere'
_diffrn_radiation_monochromator graphite
_diffrn_radiation_source 'fine-focus sealed tube'
_diffrn_radiation_type MoK\a
_diffrn_radiation_wavelength 0.71073
_diffrn_reflns_av_R_equivalents 0.0263
_diffrn_reflns_av_unetI/netI 0.0319
_diffrn_reflns_Laue_measured_fraction_full 0.995
_diffrn_reflns_Laue_measured_fraction_max 0.980
_diffrn_reflns_limit_h_max 12
_diffrn_reflns_limit_h_min -13
_diffrn_reflns_limit_k_max 24
_diffrn_reflns_limit_k_min -27
_diffrn_reflns_limit_l_max 17
_diffrn_reflns_limit_l_min -17
_diffrn_reflns_number 23412
_diffrn_reflns_point_group_measured_fraction_full 0.995
_diffrn_reflns_point_group_measured_fraction_max 0.981
_diffrn_reflns_theta_full 25.242
_diffrn_reflns_theta_max 27.502
_diffrn_reflns_theta_min 1.801
_diffrn_standards_number 0
_exptl_absorpt_coefficient_mu 1.290
_exptl_absorpt_correction_T_max 0.7456
_exptl_absorpt_correction_T_min 0.6436
_exptl_absorpt_correction_type multi-scan
_exptl_absorpt_process_details
;
SADABS-2016/2 - Bruker AXS area detector
scaling and absorption correction
;
_exptl_crystal_colour colourless
_exptl_crystal_density_diffrn 1.589
_exptl_crystal_description block
_exptl_crystal_F_000 1368
_exptl_crystal_size_max 0.291
_exptl_crystal_size_mid 0.151
_exptl_crystal_size_min 0.151
_refine_diff_density_max 0.517
_refine_diff_density_min -0.433
_refine_diff_density_rms 0.079
_refine_ls_extinction_method none
_refine_ls_goodness_of_fit_ref 1.048
_refine_ls_hydrogen_treatment constr
_refine_ls_matrix_type full
_refine_ls_number_parameters 343
_refine_ls_number_reflns 6438
_refine_ls_number_restraints 0
_refine_ls_restrained_S_all 1.048
_refine_ls_R_factor_all 0.0469
_refine_ls_R_factor_gt 0.0253
_refine_ls_shift/su_max 0.001
_refine_ls_shift/su_mean 0.000
_refine_ls_structure_factor_coef Fsqd
_refine_ls_weighting_details 'w=1/[\s^2^(Fo^2^)+(0.0289P)^2^+1.0991P] where P=(Fo^2^+2Fc^2^)/3'
_refine_ls_weighting_scheme calc
_refine_ls_wR_factor_gt 0.0527
_refine_ls_wR_factor_ref 0.0597
_reflns_Friedel_coverage 0.000
_reflns_number_gt 4974
_reflns_number_total 6438
_reflns_threshold_expression 'I > 2\s(I)'
_cod_data_source_file d1dt02658e6.cif
_cod_data_source_block rj151111Sn1_2
_cod_original_cell_volume 2862.9(5)
_cod_original_sg_symbol_H-M 'P 21/c'
_cod_database_code 7708496
_shelx_shelxl_version_number 2017/1
_shelx_space_group_comment
;
The symmetry employed for this shelxl refinement is uniquely defined
by the following loop, which should always be used as a source of
symmetry information in preference to the above space-group names.
They are only intended as comments.
;
_exptl_absorpt_special_details
;
The ratio of minimum to maximum
apparent transmission was 0.863
;

loop_
_space_group_symop_operation_xyz
'x, y, z'
'-x, y+1/2, -z+1/2'
'-x, -y, -z'
'x, -y-1/2, z-1/2'

loop_
_atom_site_label
_atom_site_type_symbol
_atom_site_fract_x
_atom_site_fract_y
_atom_site_fract_z
_atom_site_U_iso_or_equiv
_atom_site_adp_type
_atom_site_occupancy
_atom_site_site_symmetry_order
_atom_site_calc_flag
_atom_site_refinement_flags_posn
_atom_site_refinement_flags_adp
_atom_site_refinement_flags_occupancy
_atom_site_disorder_assembly
_atom_site_disorder_group
Sn1 Sn -0.10209(2) 0.12012(2) 0.05582(2) 0.01922(5) Uani 1 1 d . . . . .
Cl2 Cl -0.31919(5) 0.10331(3) -0.09150(4) 0.02668(13) Uani 1 1 d . . . . .
Cl3 Cl 0.55378(8) 0.06373(4) 0.14916(5) 0.04919(18) Uani 1 1 d . . . . .
Cl4 Cl -0.01100(5) 0.19185(3) -0.05254(4) 0.02619(13) Uani 1 1 d . . . . .
Cl5 Cl 0.30159(8) 0.12095(4) 0.02936(6) 0.0521(2) Uani 1 1 d . . . . .
N6 N 0.06095(16) 0.18976(8) 0.19543(12) 0.0156(4) Uani 1 1 d . . . . .
C7 C 0.20051(19) 0.17794(10) 0.24682(14) 0.0157(4) Uani 1 1 d . . . . .
C8 C 0.0000(2) 0.23765(10) 0.21791(15) 0.0177(4) Uani 1 1 d . . . . .
H8 H 0.048815 0.266351 0.264101 0.021 Uiso 1 1 calc R U . . .
C9 C 0.4689(2) 0.14623(10) 0.35444(15) 0.0171(4) Uani 1 1 d . . . . .
N10 N -0.21455(16) 0.20636(8) 0.10495(13) 0.0184(4) Uani 1 1 d . . . . .
C11 C 0.4362(2) 0.20615(10) 0.31695(15) 0.0175(4) Uani 1 1 d . . . . .
H11 H 0.504766 0.236505 0.329625 0.021 Uiso 1 1 calc R U . . .
C12 C 0.1436(2) 0.01287(10) 0.21089(16) 0.0209(5) Uani 1 1 d . . . . .
H12 H 0.222572 0.008234 0.188037 0.025 Uiso 1 1 calc R U . . .
C13 C 0.12537(19) 0.06646(10) 0.26367(15) 0.0165(4) Uani 1 1 d . . . . .
C14 C 0.3052(2) 0.22309(10) 0.26100(15) 0.0169(4) Uani 1 1 d . . . . .
C15 C 0.6093(2) 0.12965(10) 0.41332(16) 0.0184(4) Uani 1 1 d . . . . .
C16 C 0.2308(2) 0.29163(11) 0.10926(17) 0.0220(5) Uani 1 1 d . . . . .
H16 H 0.188353 0.257194 0.072975 0.026 Uiso 1 1 calc R U . . .
C17 C -0.1457(2) 0.24844(10) 0.17242(15) 0.0184(4) Uani 1 1 d . . . . .
C18 C -0.4203(2) 0.26436(12) 0.09536(18) 0.0288(5) Uani 1 1 d . . . . .
H18 H -0.514306 0.268456 0.068455 0.035 Uiso 1 1 calc R U . . .
C19 C 0.7623(2) 0.06248(11) 0.53242(17) 0.0280(5) Uani 1 1 d . . . . .
H19 H 0.775168 0.027076 0.573114 0.034 Uiso 1 1 calc R U . . .
C20 C 0.29037(19) 0.28588(10) 0.21225(16) 0.0174(4) Uani 1 1 d . . . . .
C21 C 0.2315(2) 0.11656(10) 0.28157(15) 0.0164(4) Uani 1 1 d . . . . .
C22 C -0.0900(2) 0.02469(11) 0.28129(17) 0.0271(5) Uani 1 1 d . . . . .
H22 H -0.167592 0.028430 0.305961 0.032 Uiso 1 1 calc R U . . .
C23 C -0.3495(2) 0.21475(11) 0.06752(17) 0.0249(5) Uani 1 1 d . . . . .
H23 H -0.397539 0.186063 0.020941 0.030 Uiso 1 1 calc R U . . .
C24 C 0.2347(2) 0.34828(12) 0.06135(19) 0.0289(5) Uani 1 1 d . . . . .
H24 H 0.196141 0.351591 -0.007246 0.035 Uiso 1 1 calc R U . . .
C25 C 0.3525(2) 0.39526(11) 0.2156(2) 0.0284(5) Uani 1 1 d . . . . .
H25 H 0.393330 0.430085 0.251596 0.034 Uiso 1 1 calc R U . . .
C26 C 0.3643(2) 0.10161(10) 0.33360(15) 0.0183(4) Uani 1 1 d . . . . .
H26 H 0.384250 0.060592 0.355249 0.022 Uiso 1 1 calc R U . . .
C27 C 0.6321(2) 0.07773(11) 0.47657(17) 0.0250(5) Uani 1 1 d . . . . .
H27 H 0.558217 0.052783 0.481341 0.030 Uiso 1 1 calc R U . . .
C28 C -0.2111(2) 0.29942(11) 0.20181(17) 0.0239(5) Uani 1 1 d . . . . .
H28 H -0.161404 0.328186 0.247495 0.029 Uiso 1 1 calc R U . . .
C29 C -0.0727(2) -0.02741(11) 0.22663(18) 0.0289(5) Uani 1 1 d . . . . .
H29 H -0.139710 -0.058424 0.212809 0.035 Uiso 1 1 calc R U . . .
C30 C 0.0084(2) 0.07141(11) 0.29938(16) 0.0211(5) Uani 1 1 d . . . . .
H30 H -0.003938 0.106623 0.335953 0.025 Uiso 1 1 calc R U . . .
C31 C 0.4204(3) 0.05963(12) 0.0385(2) 0.0359(6) Uani 1 1 d . . . . .
H31A H 0.459617 0.061062 -0.019052 0.043 Uiso 1 1 calc R U . . .
H31B H 0.372968 0.019900 0.036794 0.043 Uiso 1 1 calc R U . . .
C32 C 0.3495(2) 0.33859(10) 0.26445(18) 0.0231(5) Uani 1 1 d . . . . .
H32 H 0.387638 0.335933 0.333162 0.028 Uiso 1 1 calc R U . . .
C33 C 0.7229(2) 0.16618(11) 0.40955(16) 0.0212(5) Uani 1 1 d . . . . .
H33 H 0.711455 0.200884 0.367399 0.025 Uiso 1 1 calc R U . . .
C34 C 0.8733(2) 0.09932(12) 0.52827(17) 0.0269(5) Uani 1 1 d . . . . .
H34 H 0.960920 0.089088 0.565835 0.032 Uiso 1 1 calc R U . . .
C35 C 0.0445(2) -0.03347(11) 0.19243(17) 0.0264(5) Uani 1 1 d . . . . .
H35 H 0.056844 -0.069046 0.156651 0.032 Uiso 1 1 calc R U . . .
C36 C 0.8523(2) 0.15146(11) 0.46767(17) 0.0234(5) Uani 1 1 d . . . . .
H36 H 0.926127 0.177217 0.465719 0.028 Uiso 1 1 calc R U . . .
C38 C 0.2957(2) 0.40014(12) 0.1149(2) 0.0308(6) Uani 1 1 d . . . . .
H38 H 0.297965 0.438176 0.082314 0.037 Uiso 1 1 calc R U . . .
C40 C -0.3506(2) 0.30743(12) 0.16296(17) 0.0281(5) Uani 1 1 d . . . . .
H40 H -0.396144 0.341321 0.182303 0.034 Uiso 1 1 calc R U . . .

loop_
_atom_site_aniso_label
_atom_site_aniso_U_11
_atom_site_aniso_U_22
_atom_site_aniso_U_33
_atom_site_aniso_U_23
_atom_site_aniso_U_13
_atom_site_aniso_U_12
Sn1 0.01941(8) 0.01721(8) 0.01887(8) -0.00062(6) 0.00072(5) 0.00203(6)
Cl2 0.0192(3) 0.0341(3) 0.0239(3) -0.0043(2) 0.0000(2) -0.0020(2)
Cl3 0.0613(5) 0.0472(5) 0.0383(4) 0.0050(3) 0.0111(3) 0.0075(3)
Cl4 0.0268(3) 0.0309(3) 0.0210(3) -0.0031(2) 0.0064(2) -0.0062(2)
Cl5 0.0604(4) 0.0483(4) 0.0580(5) 0.0122(4) 0.0340(4) 0.0261(4)
N6 0.0144(8) 0.0160(9) 0.0163(9) 0.0015(7) 0.0035(7) 0.0007(7)
C7 0.0152(9) 0.0207(11) 0.0109(10) -0.0018(8) 0.0024(7) 0.0028(8)
C8 0.0178(10) 0.0196(12) 0.0157(10) -0.0019(9) 0.0043(8) -0.0005(9)
C9 0.0159(10) 0.0188(11) 0.0167(10) -0.0009(9) 0.0042(8) 0.0009(8)
N10 0.0154(8) 0.0184(10) 0.0218(9) 0.0024(8) 0.0052(7) 0.0025(7)
C11 0.0154(10) 0.0160(11) 0.0203(11) -0.0014(9) 0.0029(8) -0.0018(8)
C12 0.0209(11) 0.0196(12) 0.0228(11) 0.0012(9) 0.0064(9) 0.0007(9)
C13 0.0157(10) 0.0178(11) 0.0141(10) 0.0044(8) 0.0000(8) 0.0000(8)
C14 0.0175(10) 0.0169(11) 0.0162(10) -0.0014(8) 0.0041(8) 0.0020(8)
C15 0.0180(10) 0.0179(12) 0.0182(10) -0.0003(8) 0.0026(8) 0.0025(8)
C16 0.0160(10) 0.0228(12) 0.0262(12) 0.0028(10) 0.0033(9) 0.0006(9)
C17 0.0194(10) 0.0211(12) 0.0156(11) 0.0022(9) 0.0058(8) 0.0019(9)
C18 0.0166(11) 0.0390(15) 0.0319(13) 0.0058(11) 0.0080(9) 0.0094(10)
C19 0.0267(12) 0.0226(13) 0.0294(13) 0.0059(10) -0.0032(10) 0.0020(10)
C20 0.0114(9) 0.0169(11) 0.0232(11) 0.0015(9) 0.0032(8) 0.0024(8)
C21 0.0169(10) 0.0188(11) 0.0143(10) 0.0004(9) 0.0057(8) 0.0001(8)
C22 0.0214(11) 0.0342(14) 0.0269(12) 0.0040(11) 0.0085(9) -0.0047(10)
C23 0.0178(11) 0.0289(13) 0.0264(12) 0.0022(10) 0.0027(9) 0.0007(9)
C24 0.0190(11) 0.0348(15) 0.0324(13) 0.0131(11) 0.0051(9) 0.0048(10)
C25 0.0217(11) 0.0154(12) 0.0479(16) -0.0005(10) 0.0086(11) 0.0014(9)
C26 0.0192(10) 0.0175(11) 0.0180(11) 0.0026(8) 0.0047(8) 0.0028(8)
C27 0.0220(11) 0.0214(12) 0.0282(12) 0.0028(10) -0.0001(9) -0.0031(9)
C28 0.0252(11) 0.0243(13) 0.0228(11) -0.0014(10) 0.0072(9) 0.0056(9)
C29 0.0279(12) 0.0275(14) 0.0297(13) 0.0019(10) 0.0040(10) -0.0120(10)
C30 0.0216(11) 0.0241(12) 0.0184(11) 0.0000(9) 0.0063(9) 0.0007(9)
C31 0.0410(15) 0.0298(15) 0.0414(15) -0.0015(12) 0.0184(12) 0.0040(11)
C32 0.0177(10) 0.0207(12) 0.0299(12) -0.0019(10) 0.0044(9) 0.0034(9)
C33 0.0211(11) 0.0205(12) 0.0225(11) 0.0033(9) 0.0060(9) 0.0022(9)
C34 0.0197(11) 0.0299(13) 0.0271(12) -0.0013(10) -0.0016(9) 0.0055(9)
C35 0.0352(13) 0.0172(12) 0.0261(12) -0.0014(10) 0.0061(10) -0.0025(10)
C36 0.0169(10) 0.0250(13) 0.0281(12) -0.0034(10) 0.0050(9) -0.0009(9)
C38 0.0209(11) 0.0222(13) 0.0508(16) 0.0175(12) 0.0120(11) 0.0045(10)
C40 0.0278(12) 0.0328(14) 0.0265(12) 0.0028(11) 0.0123(10) 0.0152(10)

loop_
_atom_type_symbol
_atom_type_description
_atom_type_scat_dispersion_real
_atom_type_scat_dispersion_imag
_atom_type_scat_source
C C 0.0033 0.0016 'International Tables Vol C Tables 4.2.6.8 and 6.1.1.4'
H H 0.0000 0.0000 'International Tables Vol C Tables 4.2.6.8 and 6.1.1.4'
N N 0.0061 0.0033 'International Tables Vol C Tables 4.2.6.8 and 6.1.1.4'
Cl Cl 0.1484 0.1585 'International Tables Vol C Tables 4.2.6.8 and 6.1.1.4'
Sn Sn -0.6537 1.4246 'International Tables Vol C Tables 4.2.6.8 and 6.1.1.4'

loop_
_geom_angle_atom_site_label_1
_geom_angle_atom_site_label_2
_geom_angle_atom_site_label_3
_geom_angle
_geom_angle_site_symmetry_1
_geom_angle_site_symmetry_3
_geom_angle_publ_flag
N10 Sn1 Cl4 88.13(5) . . ?
N10 Sn1 Cl2 87.80(4) . . ?
Cl4 Sn1 Cl2 88.87(2) . . ?
C8 N6 C7 119.78(18) . . ?
C21 C7 C14 119.84(18) . . ?
C21 C7 N6 116.20(17) . . ?
C14 C7 N6 123.94(18) . . ?
N6 C8 C17 121.10(19) . . ?
N6 C8 H8 119.5 . . ?
C17 C8 H8 119.5 . . ?
C11 C9 C26 117.14(18) . . ?
C11 C9 C15 121.81(18) . . ?
C26 C9 C15 121.05(19) . . ?
C23 N10 C17 118.18(19) . . ?
C23 N10 Sn1 120.65(15) . . ?
C17 N10 Sn1 121.17(13) . . ?
C9 C11 C14 123.11(19) . . ?
C9 C11 H11 118.4 . . ?
C14 C11 H11 118.4 . . ?
C35 C12 C13 120.0(2) . . ?
C35 C12 H12 120.0 . . ?
C13 C12 H12 120.0 . . ?
C30 C13 C12 118.81(19) . . ?
C30 C13 C21 121.60(19) . . ?
C12 C13 C21 119.58(18) . . ?
C11 C14 C7 118.08(19) . . ?
C11 C14 C20 117.08(18) . . ?
C7 C14 C20 124.54(18) . . ?
C27 C15 C33 117.32(19) . . ?
C27 C15 C9 121.12(19) . . ?
C33 C15 C9 121.54(19) . . ?
C24 C16 C20 120.3(2) . . ?
C24 C16 H16 119.9 . . ?
C20 C16 H16 119.9 . . ?
N10 C17 C28 121.59(19) . . ?
N10 C17 C8 118.49(19) . . ?
C28 C17 C8 119.86(19) . . ?
C40 C18 C23 119.4(2) . . ?
C40 C18 H18 120.3 . . ?
C23 C18 H18 120.3 . . ?
C34 C19 C27 120.5(2) . . ?
C34 C19 H19 119.7 . . ?
C27 C19 H19 119.7 . . ?
C32 C20 C16 118.3(2) . . ?
C32 C20 C14 120.94(19) . . ?
C16 C20 C14 120.32(19) . . ?
C26 C21 C7 119.66(19) . . ?
C26 C21 C13 118.67(19) . . ?
C7 C21 C13 121.66(17) . . ?
C29 C22 C30 119.8(2) . . ?
C29 C22 H22 120.1 . . ?
C30 C22 H22 120.1 . . ?
N10 C23 C18 122.6(2) . . ?
N10 C23 H23 118.7 . . ?
C18 C23 H23 118.7 . . ?
C16 C24 C38 120.4(2) . . ?
C16 C24 H24 119.8 . . ?
C38 C24 H24 119.8 . . ?
C38 C25 C32 120.3(2) . . ?
C38 C25 H25 119.8 . . ?
C32 C25 H25 119.8 . . ?
C21 C26 C9 122.0(2) . . ?
C21 C26 H26 119.0 . . ?
C9 C26 H26 119.0 . . ?
C19 C27 C15 121.4(2) . . ?
C19 C27 H27 119.3 . . ?
C15 C27 H27 119.3 . . ?
C40 C28 C17 119.7(2) . . ?
C40 C28 H28 120.2 . . ?
C17 C28 H28 120.2 . . ?
C22 C29 C35 119.8(2) . . ?
C22 C29 H29 120.1 . . ?
C35 C29 H29 120.1 . . ?
C22 C30 C13 120.9(2) . . ?
C22 C30 H30 119.5 . . ?
C13 C30 H30 119.5 . . ?
Cl5 C31 Cl3 112.48(15) . . ?
Cl5 C31 H31A 109.1 . . ?
Cl3 C31 H31A 109.1 . . ?
Cl5 C31 H31B 109.1 . . ?
Cl3 C31 H31B 109.1 . . ?
H31A C31 H31B 107.8 . . ?
C20 C32 C25 120.9(2) . . ?
C20 C32 H32 119.5 . . ?
C25 C32 H32 119.5 . . ?
C36 C33 C15 120.9(2) . . ?
C36 C33 H33 119.6 . . ?
C15 C33 H33 119.6 . . ?
C36 C34 C19 118.9(2) . . ?
C36 C34 H34 120.6 . . ?
C19 C34 H34 120.6 . . ?
C29 C35 C12 120.6(2) . . ?
C29 C35 H35 119.7 . . ?
C12 C35 H35 119.7 . . ?
C34 C36 C33 121.0(2) . . ?
C34 C36 H36 119.5 . . ?
C33 C36 H36 119.5 . . ?
C25 C38 C24 119.8(2) . . ?
C25 C38 H38 120.1 . . ?
C24 C38 H38 120.1 . . ?
C18 C40 C28 118.6(2) . . ?
C18 C40 H40 120.7 . . ?
C28 C40 H40 120.7 . . ?

loop_
_geom_bond_atom_site_label_1
_geom_bond_atom_site_label_2
_geom_bond_distance
_geom_bond_site_symmetry_2
_geom_bond_publ_flag
Sn1 N10 2.3464(17) . ?
Sn1 Cl4 2.4684(6) . ?
Sn1 Cl2 2.6081(6) . ?
Cl3 C31 1.764(3) . ?
Cl5 C31 1.755(3) . ?
N6 C8 1.269(3) . ?
N6 C7 1.428(2) . ?
C7 C21 1.402(3) . ?
C7 C14 1.405(3) . ?
C8 C17 1.461(3) . ?
C8 H8 0.9300 . ?
C9 C11 1.387(3) . ?
C9 C26 1.394(3) . ?
C9 C15 1.485(3) . ?
N10 C23 1.339(3) . ?
N10 C17 1.352(3) . ?
C11 C14 1.398(3) . ?
C11 H11 0.9300 . ?
C12 C35 1.382(3) . ?
C12 C13 1.391(3) . ?
C12 H12 0.9300 . ?
C13 C30 1.388(3) . ?
C13 C21 1.487(3) . ?
C14 C20 1.489(3) . ?
C15 C27 1.392(3) . ?
C15 C33 1.395(3) . ?
C16 C24 1.382(3) . ?
C16 C20 1.401(3) . ?
C16 H16 0.9300 . ?
C17 C28 1.383(3) . ?
C18 C40 1.370(3) . ?
C18 C23 1.382(3) . ?
C18 H18 0.9300 . ?
C19 C34 1.378(3) . ?
C19 C27 1.382(3) . ?
C19 H19 0.9300 . ?
C20 C32 1.386(3) . ?
C21 C26 1.386(3) . ?
C22 C29 1.378(3) . ?
C22 C30 1.383(3) . ?
C22 H22 0.9300 . ?
C23 H23 0.9300 . ?
C24 C38 1.385(4) . ?
C24 H24 0.9300 . ?
C25 C38 1.366(4) . ?
C25 C32 1.388(3) . ?
C25 H25 0.9300 . ?
C26 H26 0.9300 . ?
C27 H27 0.9300 . ?
C28 C40 1.382(3) . ?
C28 H28 0.9300 . ?
C29 C35 1.381(3) . ?
C29 H29 0.9300 . ?
C30 H30 0.9300 . ?
C31 H31A 0.9700 . ?
C31 H31B 0.9700 . ?
C32 H32 0.9300 . ?
C33 C36 1.383(3) . ?
C33 H33 0.9300 . ?
C34 C36 1.375(3) . ?
C34 H34 0.9300 . ?
C35 H35 0.9300 . ?
C36 H36 0.9300 . ?
C38 H38 0.9300 . ?
C40 H40 0.9300 . ?
